data_1569302
loop_
_publ_author_name
'Murillo, Jesse'
'Goodwin, Conrad A. P.'
'Stevens, Lauren'
'Fortier, Skye'
'Gaunt, Andrew J.'
'Scott, Brian L.'

_publ_section_title
;
 Synthesis and comparison of iso-structural f-block metal complexes (Ce,
 U, Np, Pu) featuring <i>&#x3b7;</i><sup>6</sup>-arene interactions.
;
_journal_issue 27
_journal_name_full 'Chemical science'
_journal_page_first 7438
_journal_page_last 7446
_journal_paper_doi 10.1039/d3sc02194g
_journal_volume 14
_journal_year 2023
_chemical_formula_moiety 'C50 H65.73 Cl2 K N2 O2 U'
_chemical_formula_sum 'C50 H65.73 Cl2 K N2 O2 U'
_chemical_formula_weight 1074.80
_chemical_properties_physical Air-sensitive,Moisture-sensitive
_space_group_crystal_system monoclinic
_space_group_IT_number 14
_space_group_name_Hall '-P 2ybc'
_space_group_name_H-M_alt 'P 1 21/c 1'
_atom_sites_solution_hydrogens mixed
_atom_sites_solution_primary dual
_audit_creation_date 2023-01-20
_audit_creation_method
;
Olex2 1.2
(compiled 2018.05.29 svn.r3508 for OlexSys, GUI svn.r5506)
;
_audit_update_record
;
2023-01-27 deposited with the CCDC.	2023-06-12 downloaded from the CCDC.
;
_cell_angle_alpha 90
_cell_angle_beta 91.263(4)
_cell_angle_gamma 90
_cell_formula_units_Z 4
_cell_length_a 13.3428(16)
_cell_length_b 16.9863(19)
_cell_length_c 25.645(3)
_cell_measurement_reflns_used 9442
_cell_measurement_temperature 100(2)
_cell_measurement_theta_max 30.44
_cell_measurement_theta_min 2.84
_cell_volume 5810.9(12)
_computing_cell_refinement 'SAINT V8.38A (?, 2016)'
_computing_data_reduction 'SAINT V8.38A (?, 2016)'
_computing_molecular_graphics 'Olex2 (Dolomanov et al., 2009)'
_computing_publication_material 'Olex2 (Dolomanov et al., 2009)'
_computing_structure_refinement 'XL (Sheldrick, 2008)'
_computing_structure_solution 'XT (Sheldrick, 2015)'
_diffrn_ambient_temperature 100.02
_diffrn_detector_area_resol_mean 7.9
_diffrn_detector_type 'Bruker SMART CCD 1K area detector'
_diffrn_measured_fraction_theta_full 0.998
_diffrn_measured_fraction_theta_max 0.988
_diffrn_measurement_device 'three-circle diffractometer'
_diffrn_measurement_device_type 'Bruker APEX-II CCD'
_diffrn_measurement_method '\f and \w scans'
_diffrn_radiation_type MoK\a
_diffrn_radiation_wavelength 0.71073
_diffrn_reflns_av_R_equivalents 0.0336
_diffrn_reflns_av_unetI/netI 0.0426
_diffrn_reflns_Laue_measured_fraction_full 0.998
_diffrn_reflns_Laue_measured_fraction_max 0.988
_diffrn_reflns_limit_h_max 19
_diffrn_reflns_limit_h_min -19
_diffrn_reflns_limit_k_max 24
_diffrn_reflns_limit_k_min -24
_diffrn_reflns_limit_l_max 36
_diffrn_reflns_limit_l_min 0
_diffrn_reflns_number 34546
_diffrn_reflns_point_group_measured_fraction_full 0.998
_diffrn_reflns_point_group_measured_fraction_max 0.988
_diffrn_reflns_theta_full 25.242
_diffrn_reflns_theta_max 30.652
_diffrn_reflns_theta_min 1.941
_diffrn_standards_number 0
_exptl_absorpt_coefficient_mu 2.989
_exptl_absorpt_correction_T_max 0.746072
_exptl_absorpt_correction_T_min 0.605955
_exptl_absorpt_correction_type multi-scan
_exptl_absorpt_process_details
;
 TWINABS-2012/1 (Bruker,2012) was used for absorption correction.

Final HKLF 4 output contains 266824 reflections, Rint = 0.0591
 (103563 with I > 3sig(I), Rint = 0.0384)
;
_exptl_crystal_colour 'clear orangish orange'
_exptl_crystal_colour_lustre clear
_exptl_crystal_colour_modifier orangish
_exptl_crystal_colour_primary orange
_exptl_crystal_density_diffrn 1.229
_exptl_crystal_description block
_exptl_crystal_F_000 2163
_exptl_crystal_recrystallization_method 'Re-crystallisation from solvent'
_exptl_crystal_size_max 0.4
_exptl_crystal_size_mid 0.4
_exptl_crystal_size_min 0.3
_refine_diff_density_max 1.350
_refine_diff_density_min -2.759
_refine_diff_density_rms 0.123
_refine_ls_extinction_method none
_refine_ls_goodness_of_fit_ref 1.121
_refine_ls_hydrogen_treatment mixed
_refine_ls_matrix_type full
_refine_ls_number_parameters 581
_refine_ls_number_reflns 17753
_refine_ls_number_restraints 14
_refine_ls_restrained_S_all 1.121
_refine_ls_R_factor_all 0.0635
_refine_ls_R_factor_gt 0.0474
_refine_ls_shift/su_max 0.003
_refine_ls_shift/su_mean 0.000
_refine_ls_structure_factor_coef Fsqd
_refine_ls_weighting_details 'w=1/[\s^2^(Fo^2^)+(0.0001P)^2^+22.0423P] where P=(Fo^2^+2Fc^2^)/3'
_refine_ls_weighting_scheme calc
_refine_ls_wR_factor_gt 0.0808
_refine_ls_wR_factor_ref 0.0856
_reflns_Friedel_coverage 0.000
_reflns_number_gt 14382
_reflns_number_total 17753
_reflns_threshold_expression 'I > 2\s(I)'
_cod_data_source_file d3sc02194g2.cif
_cod_data_source_block 2_U
_cod_depositor_comments 'Adding full bibliography for 1569298--1569306.cif.'
_cod_original_cell_volume 5811.0(11)
_cod_database_code 1569302
_shelx_shelxl_version_number 2018/3
_shelx_space_group_comment
;
The symmetry employed for this shelxl refinement is uniquely defined
by the following loop, which should always be used as a source of
symmetry information in preference to the above space-group names.
They are only intended as comments.
;
_shelx_estimated_absorpt_t_max 0.467
_shelx_estimated_absorpt_t_min 0.381
_olex2_refinement_description
;
1. Fixed Uiso
 At 1.2 times of:
  All C(H) groups, All C(H,H) groups
 At 1.5 times of:
  All C(H,H,H) groups
2. Restrained distances
 O010-C01M \\sim O010-C7
 with sigma of 0.02
 C7-C13 \\sim C01M-C01K
 with sigma of 0.02
3. Uiso/Uaniso restraints and constraints
C13 \\sim C01K: within 1.7A with sigma of 0.04 and sigma for terminal atoms of
0.08
C7 \\sim C01M: within 1.7A with sigma of 0.04 and sigma for terminal atoms of
0.08
4. Others
 Sof(C3AA)=Sof(H3AB)=Sof(H3AC)=Sof(H3AD)=1-FVAR(1)
 Sof(C01I)=Sof(H0AA)=Sof(HE)=Sof(HF)=FVAR(1)
 Sof(C4AA)=Sof(H4AB)=Sof(H4AC)=Sof(H4AD)=1-FVAR(2)
 Sof(H00Q)=Sof(C01J)=Sof(H1AA)=Sof(HG)=Sof(HH)=FVAR(2)
 Sof(C01M)=Sof(H4AA)=Sof(HL)=1-FVAR(3)
 Sof(C7)=Sof(H7A)=Sof(H7B)=FVAR(3)
 Sof(C13)=Sof(H13A)=Sof(H13B)=Sof(H13C)=1-FVAR(4)
 Sof(C01K)=Sof(H2AA)=Sof(HI)=Sof(HJ)=FVAR(4)
5.a Ternary CH refined with riding coordinates:
 C00U(H00U), C00X(H00X), C01E(H01W)
5.b Secondary CH2 refined with riding coordinates:
 C016(H01D,H01E), C01D(H01U,H01V), C01L(H3AA,HK), C01M(H4AA,HL), C7(H7A,H7B)
5.c Aromatic/amide H refined with riding coordinates:
 C008(H008), C009(H009), C00D(H00D), C00G(H00G), C00N(H00N), C00O(H00O),
 C00P(H00P), C00R(H00R), C00T(H00T), C00V(H00V), C00W(H00W), C00Y(H00Y),
 C00Z(H00Z), C011(H011), C013(H013), C014(H014), C015(H015), C018(H018)
5.d Idealised Me refined as rotating group:
 C012(H01A,H01B,H01C), C017(H01F,H01G,H01H), C019(H01I,H01J,H01K), C01A(H01L,
 H01M,H01N), C01B(H01O,H01P,H01Q), C01C(H01R,H01S,H01T), C01F(H01X,H01Y,H),
 C01G(H01Z,HA,HB), C01H(H01,HC,HD), C01I(H0AA,HE,HF), C01J(H1AA,HG,HH),
 C01K(H2AA,HI,HJ), C4AA(H4AB,H4AC,H4AD), C3AA(H3AB,H3AC,H3AD), C13(H13A,H13B,
 H13C)
;
_olex2_submission_special_instructions 'No special instructions were received'

loop_
_space_group_symop_operation_xyz
'x, y, z'
'-x, y+1/2, -z+1/2'
'-x, -y, -z'
'x, -y-1/2, z-1/2'

loop_
_atom_site_label
_atom_site_type_symbol
_atom_site_fract_x
_atom_site_fract_y
_atom_site_fract_z
_atom_site_U_iso_or_equiv
_atom_site_adp_type
_atom_site_occupancy
_atom_site_site_symmetry_order
_atom_site_calc_flag
_atom_site_refinement_flags_posn
_atom_site_refinement_flags_adp
_atom_site_refinement_flags_occupancy
_atom_site_disorder_assembly
_atom_site_disorder_group
U1 U 0.59593(2) 0.48287(2) 0.66404(2) 0.02187(4) Uani 1 1 d . . . . .
K1 K 0.64946(6) 0.17052(5) 0.71638(4) 0.03346(18) Uani 1 1 d . . . . .
Cl1 Cl 0.49198(7) 0.52919(6) 0.74635(4) 0.03021(19) Uani 1 1 d . . . . .
Cl2 Cl 0.67600(8) 0.34710(6) 0.69915(5) 0.0451(3) Uani 1 1 d . . . . .
N2 N 0.4693(2) 0.39624(17) 0.61854(11) 0.0224(6) Uani 1 1 d . . . . .
O1 O 0.7529(2) 0.17720(18) 0.80893(11) 0.0369(7) Uani 1 1 d . . . . .
N1 N 0.7590(2) 0.54462(18) 0.68242(12) 0.0256(6) Uani 1 1 d . . . . .
C5 C 0.4609(3) 0.6071(2) 0.62475(14) 0.0251(7) Uani 1 1 d . . . . .
H008 H 0.398293 0.617431 0.640336 0.030 Uiso 1 1 calc R . . . .
C6 C 0.5459(3) 0.6492(2) 0.64117(15) 0.0271(7) Uani 1 1 d . . . . .
H009 H 0.540612 0.687710 0.667849 0.032 Uiso 1 1 calc R . . . .
C19 C 0.8363(3) 0.4965(2) 0.70656(15) 0.0268(8) Uani 1 1 d . . . . .
C13 C 0.3803(3) 0.4998(2) 0.57218(13) 0.0233(7) Uani 1 1 d . . . . .
C8 C 0.7922(3) 0.6206(2) 0.67180(14) 0.0251(7) Uani 1 1 d . . . . .
C2 C 0.6440(3) 0.5806(2) 0.57719(14) 0.0254(7) Uani 1 1 d . . . . .
H00D H 0.705642 0.572618 0.560152 0.030 Uiso 1 1 calc R . . . .
C1 C 0.6388(3) 0.6352(2) 0.61866(15) 0.0259(7) Uani 1 1 d . . . . .
C4 C 0.4669(3) 0.5504(2) 0.58584(13) 0.0239(7) Uani 1 1 d . . . . .
C3 C 0.5594(3) 0.5386(2) 0.56120(14) 0.0257(7) Uani 1 1 d . . . . .
H00G H 0.563841 0.501670 0.533520 0.031 Uiso 1 1 calc R . . . .
C31 C 0.4691(3) 0.3135(2) 0.62865(14) 0.0247(7) Uani 1 1 d . . . . .
C7 C 0.7328(3) 0.6706(2) 0.63987(15) 0.0262(7) Uani 1 1 d . . . . .
C32 C 0.4172(3) 0.2828(2) 0.67184(15) 0.0277(8) Uani 1 1 d . . . . .
C20 C 0.8446(3) 0.4908(2) 0.76119(15) 0.0288(8) Uani 1 1 d . . . . .
C14 C 0.3868(3) 0.4201(2) 0.58838(13) 0.0241(7) Uani 1 1 d . . . . .
C24 C 0.9044(3) 0.4571(2) 0.67469(16) 0.0286(8) Uani 1 1 d . . . . .
C23 C 0.9809(3) 0.4128(2) 0.69855(18) 0.0346(9) Uani 1 1 d . . . . .
H00N H 1.027345 0.385826 0.677444 0.042 Uiso 1 1 calc R . . . .
C15 C 0.3054(3) 0.3711(2) 0.57332(15) 0.0300(8) Uani 1 1 d . . . . .
H00O H 0.307130 0.316714 0.582005 0.036 Uiso 1 1 calc R . . . .
C33 C 0.4154(3) 0.2013(2) 0.67946(16) 0.0312(8) Uani 1 1 d . . . . .
H00P H 0.381385 0.180474 0.708534 0.037 Uiso 1 1 calc R . . . .
C28 C 0.8961(3) 0.4617(2) 0.61566(17) 0.0324(9) Uani 1 1 d . . . . .
H00Q H 0.840(5) 0.482(4) 0.606(2) 0.039 Uiso 0.727(13) 1 d R . P A 4
C18 C 0.2965(3) 0.5287(3) 0.54522(14) 0.0314(8) Uani 1 1 d . . . . .
H00R H 0.294033 0.582670 0.535672 0.038 Uiso 1 1 calc R . . . .
C36 C 0.5180(3) 0.2610(2) 0.59534(15) 0.0292(8) Uani 1 1 d . . . . .
C9 C 0.8834(3) 0.6534(2) 0.69146(16) 0.0306(8) Uani 1 1 d . . . . .
H00T H 0.926059 0.622593 0.713486 0.037 Uiso 1 1 calc R . . . .
C25 C 0.7728(3) 0.5330(2) 0.79706(16) 0.0330(9) Uani 1 1 d . . . . .
H00U H 0.721811 0.560991 0.774694 0.040 Uiso 1 1 calc R . . . .
C22 C 0.9903(3) 0.4075(3) 0.75202(18) 0.0365(9) Uani 1 1 d . . . . .
H00V H 1.043444 0.377834 0.767525 0.044 Uiso 1 1 calc R . . . .
C21 C 0.9220(3) 0.4454(2) 0.78299(17) 0.0338(9) Uani 1 1 d . . . . .
H00W H 0.927869 0.440537 0.819829 0.041 Uiso 1 1 calc R . . . .
C40 C 0.3632(3) 0.3355(2) 0.70936(16) 0.0344(9) Uani 1 1 d . . . . .
H00X H 0.373199 0.391142 0.697793 0.041 Uiso 1 1 calc R . . . .
C12 C 0.7616(3) 0.7469(2) 0.62819(17) 0.0325(8) Uani 1 1 d . . . . .
H00Y H 0.718997 0.778799 0.606852 0.039 Uiso 1 1 calc R . . . .
C17 C 0.2168(3) 0.4799(3) 0.53209(15) 0.0349(9) Uani 1 1 d . . . . .
H00Z H 0.159266 0.499838 0.514019 0.042 Uiso 1 1 calc R . . . .
O2 O 0.7988(3) 0.0991(2) 0.66353(16) 0.0604(10) Uani 1 1 d D . . . .
C10 C 0.9110(3) 0.7293(2) 0.67908(18) 0.0355(9) Uani 1 1 d . . . . .
H011 H 0.972583 0.749448 0.692787 0.043 Uiso 1 1 calc R . . . .
C26 C 0.7171(3) 0.4738(3) 0.83095(18) 0.0431(10) Uani 1 1 d . . . . .
H01A H 0.683152 0.434898 0.808523 0.065 Uiso 1 1 calc GR . . . .
H01B H 0.667477 0.501538 0.851694 0.065 Uiso 1 1 calc GR . . . .
H01C H 0.765194 0.446927 0.854291 0.065 Uiso 1 1 calc GR . . . .
C35 C 0.5132(3) 0.1808(2) 0.60384(17) 0.0344(9) Uani 1 1 d . . . . .
H013 H 0.545489 0.145938 0.580641 0.041 Uiso 1 1 calc R . . . .
C34 C 0.4619(3) 0.1506(2) 0.64570(16) 0.0346(9) Uani 1 1 d . . . . .
H014 H 0.458806 0.095369 0.651119 0.042 Uiso 1 1 calc R . . . .
C11 C 0.8518(3) 0.7772(2) 0.64729(19) 0.0389(10) Uani 1 1 d . . . . .
H015 H 0.872311 0.829125 0.638833 0.047 Uiso 1 1 calc R . . . .
C45 C 0.7745(4) 0.2530(3) 0.83130(18) 0.0437(11) Uani 1 1 d . . . . .
H01D H 0.753584 0.294509 0.806204 0.052 Uiso 1 1 calc R . . . .
H01E H 0.847751 0.257930 0.837403 0.052 Uiso 1 1 calc R . . . .
C41 C 0.2498(4) 0.3196(3) 0.7090(2) 0.0522(13) Uani 1 1 d . . . . .
H01F H 0.222767 0.324405 0.673291 0.078 Uiso 1 1 calc GR . . . .
H01G H 0.216887 0.357994 0.731445 0.078 Uiso 1 1 calc GR . . . .
H01H H 0.237445 0.266333 0.722001 0.078 Uiso 1 1 calc GR . . . .
C16 C 0.2230(3) 0.4014(3) 0.54596(16) 0.0356(9) Uani 1 1 d . . . . .
H018 H 0.169287 0.367150 0.536532 0.043 Uiso 1 1 calc R . . . .
C43 C 0.7869(3) 0.0401(3) 0.8043(2) 0.0466(11) Uani 1 1 d . . . . .
H01I H 0.803553 0.044188 0.767363 0.070 Uiso 1 1 calc GR . . . .
H01J H 0.715057 0.029638 0.807363 0.070 Uiso 1 1 calc GR . . . .
H01K H 0.825291 -0.002988 0.820431 0.070 Uiso 1 1 calc GR . . . .
C42 C 0.4060(4) 0.3283(3) 0.76452(18) 0.0499(12) Uani 1 1 d . . . . .
H01L H 0.384844 0.278207 0.779664 0.075 Uiso 1 1 calc GR . . . .
H01M H 0.381368 0.371923 0.785765 0.075 Uiso 1 1 calc GR . . . .
H01N H 0.479334 0.330266 0.763735 0.075 Uiso 1 1 calc GR . . . .
C47 C 0.9065(4) 0.2024(3) 0.6942(2) 0.0564(14) Uani 1 1 d . . . . .
H01O H 0.862152 0.240958 0.677026 0.085 Uiso 1 1 calc GR . . . .
H01P H 0.975757 0.221443 0.693661 0.085 Uiso 1 1 calc GR . . . .
H01Q H 0.886266 0.195151 0.730370 0.085 Uiso 1 1 calc GR . . . .
C27 C 0.8258(3) 0.5940(3) 0.83093(18) 0.0436(11) Uani 1 1 d . . . . .
H01R H 0.874768 0.567879 0.854089 0.065 Uiso 1 1 calc GR . . . .
H01S H 0.776493 0.621889 0.851871 0.065 Uiso 1 1 calc GR . . . .
H01T H 0.860344 0.631782 0.808688 0.065 Uiso 1 1 calc GR . . . .
C44 C 0.8125(3) 0.1153(3) 0.83122(18) 0.0382(10) Uani 1 1 d . . . . .
H01U H 0.799230 0.110658 0.868922 0.046 Uiso 1 1 calc R . . . .
H01V H 0.884501 0.127283 0.827150 0.046 Uiso 1 1 calc R . . . .
C37 C 0.5737(4) 0.2913(3) 0.54783(17) 0.0405(10) Uani 1 1 d . . . . .
H01W H 0.579111 0.349894 0.550471 0.049 Uiso 1 1 calc R . . . .
C39 C 0.5160(5) 0.2710(4) 0.4976(2) 0.0605(15) Uani 1 1 d . . . . .
H01X H 0.511468 0.213676 0.493947 0.091 Uiso 1 1 calc GR . . . .
H01Y H 0.551074 0.292947 0.467702 0.091 Uiso 1 1 calc GR . . . .
H H 0.448375 0.293368 0.498779 0.091 Uiso 1 1 calc GR . . . .
C38 C 0.6798(4) 0.2569(4) 0.5461(2) 0.0683(18) Uani 1 1 d . . . . .
H01Z H 0.715261 0.267490 0.579238 0.102 Uiso 1 1 calc GR . . . .
HA H 0.716181 0.281241 0.517516 0.102 Uiso 1 1 calc GR . . . .
HB H 0.675771 0.199890 0.540480 0.102 Uiso 1 1 calc GR . . . .
C46 C 0.7223(6) 0.2660(3) 0.8818(2) 0.0728(19) Uani 1 1 d . . . . .
H01 H 0.649651 0.262257 0.875827 0.109 Uiso 1 1 calc GR . . . .
HC H 0.739208 0.318363 0.895375 0.109 Uiso 1 1 calc GR . . . .
HD H 0.743939 0.225869 0.907038 0.109 Uiso 1 1 calc GR . . . .
C30 C 0.9682(6) 0.5210(6) 0.5930(2) 0.046(2) Uani 0.727(18) 1 d . . P A 2
H0AA H 0.952977 0.573584 0.606290 0.070 Uiso 0.727(18) 1 calc GR . P A 2
HE H 0.961130 0.520860 0.554841 0.070 Uiso 0.727(18) 1 calc GR . P A 2
HF H 1.037096 0.506705 0.603092 0.070 Uiso 0.727(18) 1 calc GR . P A 2
C29 C 0.9167(6) 0.3806(4) 0.5892(3) 0.051(2) Uani 0.727(13) 1 d . . P A 4
H1AA H 0.987175 0.366037 0.595071 0.077 Uiso 0.727(13) 1 calc GR . P A 4
HG H 0.902410 0.384516 0.551669 0.077 Uiso 0.727(13) 1 calc GR . P A 4
HH H 0.873594 0.340246 0.604345 0.077 Uiso 0.727(13) 1 calc GR . P A 4
C50 C 0.6902(6) -0.0057(4) 0.6352(3) 0.062(2) Uani 0.793(14) 1 d D U P B 1
H2AA H 0.654729 0.032335 0.612721 0.093 Uiso 0.793(14) 1 calc GR . P B 1
HI H 0.657879 -0.008208 0.669062 0.093 Uiso 0.793(14) 1 calc GR . P B 1
HJ H 0.688060 -0.057772 0.618714 0.093 Uiso 0.793(14) 1 calc GR . P B 1
C48 C 0.8992(5) 0.1265(5) 0.6662(3) 0.091(2) Uani 1 1 d . . . . .
H3AA H 0.924511 0.132971 0.630493 0.109 Uiso 1 1 calc R . . . .
HK H 0.941747 0.086966 0.684479 0.109 Uiso 1 1 calc R . . . .
C49 C 0.7930(7) 0.0186(7) 0.6425(5) 0.075(4) Uani 0.76(2) 1 d D U P B 1
H4AA H 0.827339 0.016524 0.608657 0.090 Uiso 0.76(2) 1 calc R . P B 1
HL H 0.827798 -0.018051 0.666795 0.090 Uiso 0.76(2) 1 calc R . P B 1
C29b C 0.8294(15) 0.3991(10) 0.5943(7) 0.046(6) Uani 0.273(13) 1 d . . P A 3
H4AB H 0.856367 0.347429 0.604151 0.069 Uiso 0.273(13) 1 calc GR . P A 3
H4AC H 0.825540 0.403383 0.556222 0.069 Uiso 0.273(13) 1 calc GR . P A 3
H4AD H 0.762235 0.405262 0.608489 0.069 Uiso 0.273(13) 1 calc GR . P A 3
C30b C 0.9931(11) 0.4684(14) 0.5901(6) 0.037(5) Uani 0.273(18) 1 d . . P A 1
H3AB H 1.035082 0.506973 0.608749 0.056 Uiso 0.273(18) 1 calc GR . P A 1
H3AC H 0.982346 0.485619 0.553907 0.056 Uiso 0.273(18) 1 calc GR . P A 1
H3AD H 1.026727 0.417083 0.590478 0.056 Uiso 0.273(18) 1 calc GR . P A 1
C49b C 0.768(3) 0.0565(19) 0.6162(9) 0.085(10) Uani 0.24(2) 1 d D U P B 2
H7A H 0.693935 0.054254 0.612065 0.102 Uiso 0.24(2) 1 calc R . P B 2
H7B H 0.796753 0.080068 0.584592 0.102 Uiso 0.24(2) 1 calc R . P B 2
C50b C 0.809(4) -0.018(2) 0.627(2) 0.129(19) Uani 0.207(14) 1 d D U P B 2
H13A H 0.882051 -0.013962 0.631401 0.193 Uiso 0.207(14) 1 calc GR . P B 2
H13B H 0.793077 -0.054402 0.598214 0.193 Uiso 0.207(14) 1 calc GR . P B 2
H13C H 0.780840 -0.039095 0.659317 0.193 Uiso 0.207(14) 1 calc GR . P B 2

loop_
_atom_site_aniso_label
_atom_site_aniso_U_11
_atom_site_aniso_U_22
_atom_site_aniso_U_33
_atom_site_aniso_U_23
_atom_site_aniso_U_13
_atom_site_aniso_U_12
U1 0.01930(6) 0.02166(6) 0.02448(6) -0.00073(6) -0.00353(4) 0.00232(5)
K1 0.0295(4) 0.0298(4) 0.0409(5) 0.0038(4) -0.0036(3) -0.0007(3)
Cl1 0.0333(4) 0.0302(5) 0.0272(4) -0.0029(3) 0.0003(3) 0.0024(4)
Cl2 0.0363(5) 0.0238(5) 0.0740(8) 0.0050(5) -0.0265(5) 0.0006(4)
N2 0.0216(14) 0.0213(14) 0.0243(14) 0.0012(11) -0.0032(11) 0.0024(11)
O1 0.0362(16) 0.0344(16) 0.0399(16) 0.0018(13) -0.0045(12) -0.0008(13)
N1 0.0222(14) 0.0221(14) 0.0324(16) -0.0005(12) -0.0062(12) 0.0039(12)
C5 0.0260(17) 0.0210(17) 0.0284(18) 0.0034(14) 0.0009(14) 0.0060(14)
C6 0.0311(19) 0.0218(17) 0.0283(18) -0.0001(14) 0.0001(14) 0.0065(14)
C19 0.0187(15) 0.0222(18) 0.039(2) 0.0003(14) -0.0064(14) -0.0003(13)
C13 0.0215(15) 0.0255(18) 0.0227(16) -0.0004(13) -0.0012(12) 0.0062(13)
C8 0.0226(16) 0.0218(16) 0.0309(19) -0.0013(14) 0.0017(14) -0.0010(13)
C2 0.0233(17) 0.0271(18) 0.0257(17) 0.0056(14) 0.0020(13) 0.0068(14)
C1 0.0268(18) 0.0192(16) 0.0317(19) 0.0055(14) -0.0007(14) 0.0036(14)
C4 0.0228(16) 0.0243(17) 0.0243(17) 0.0022(14) -0.0029(13) 0.0075(14)
C3 0.0294(18) 0.0252(18) 0.0223(16) 0.0000(13) -0.0023(14) 0.0062(14)
C31 0.0191(16) 0.0262(18) 0.0282(18) -0.0009(14) -0.0080(13) -0.0039(13)
C7 0.0243(17) 0.0228(17) 0.0316(19) 0.0004(14) 0.0024(14) 0.0015(14)
C32 0.0219(17) 0.0283(19) 0.0328(19) 0.0033(15) -0.0031(14) -0.0014(14)
C20 0.0221(16) 0.0243(17) 0.040(2) 0.0039(16) -0.0034(14) 0.0003(14)
C14 0.0230(16) 0.0260(17) 0.0231(17) -0.0027(14) -0.0014(13) 0.0012(14)
C24 0.0199(16) 0.0246(17) 0.041(2) -0.0007(16) -0.0034(15) -0.0020(14)
C23 0.0227(18) 0.0271(19) 0.054(3) -0.0026(18) -0.0022(17) 0.0041(15)
C15 0.0232(17) 0.033(2) 0.034(2) 0.0004(16) -0.0033(15) 0.0006(15)
C33 0.0255(18) 0.032(2) 0.036(2) 0.0074(17) -0.0026(15) -0.0031(15)
C28 0.0204(17) 0.032(2) 0.045(2) -0.0033(17) -0.0019(16) 0.0004(15)
C18 0.0283(18) 0.040(2) 0.0260(18) -0.0007(16) -0.0015(14) 0.0117(16)
C36 0.0298(19) 0.0237(18) 0.034(2) -0.0023(15) -0.0007(15) -0.0075(15)
C9 0.0253(18) 0.0233(18) 0.043(2) -0.0028(16) -0.0022(16) 0.0011(14)
C25 0.0286(19) 0.032(2) 0.038(2) -0.0005(16) -0.0078(16) 0.0058(16)
C22 0.0246(19) 0.034(2) 0.050(2) 0.0084(19) -0.0085(17) 0.0033(16)
C21 0.0288(19) 0.031(2) 0.041(2) 0.0053(17) -0.0091(16) 0.0021(16)
C40 0.034(2) 0.029(2) 0.040(2) 0.0086(17) 0.0103(17) 0.0025(17)
C12 0.032(2) 0.0217(18) 0.044(2) 0.0024(16) 0.0036(17) 0.0018(15)
C17 0.0230(17) 0.052(3) 0.0292(18) -0.0032(19) -0.0066(14) 0.0099(18)
O2 0.047(2) 0.066(3) 0.069(3) -0.011(2) 0.0088(18) 0.0018(18)
C10 0.0250(19) 0.028(2) 0.054(3) -0.0088(18) 0.0046(17) -0.0029(16)
C26 0.037(2) 0.044(3) 0.049(3) 0.002(2) -0.0006(19) 0.006(2)
C35 0.038(2) 0.0232(18) 0.041(2) -0.0098(16) -0.0034(18) -0.0022(16)
C34 0.035(2) 0.0256(19) 0.042(2) 0.0045(17) -0.0124(17) -0.0022(16)
C11 0.035(2) 0.025(2) 0.057(3) 0.0041(19) 0.0071(19) -0.0067(17)
C45 0.045(3) 0.039(2) 0.047(3) 0.002(2) 0.001(2) -0.007(2)
C41 0.038(2) 0.051(3) 0.069(3) 0.007(3) 0.022(2) 0.003(2)
C16 0.0218(18) 0.051(3) 0.034(2) -0.0044(19) -0.0060(15) 0.0007(17)
C43 0.036(2) 0.039(3) 0.065(3) 0.001(2) -0.002(2) 0.0124(19)
C42 0.070(3) 0.045(3) 0.035(2) 0.004(2) 0.007(2) 0.003(2)
C47 0.039(3) 0.051(3) 0.080(4) 0.006(3) 0.008(3) 0.001(2)
C27 0.041(2) 0.044(3) 0.046(3) -0.011(2) -0.009(2) 0.005(2)
C44 0.027(2) 0.042(2) 0.046(2) 0.006(2) -0.0051(17) 0.0005(17)
C37 0.052(3) 0.029(2) 0.041(2) -0.0078(18) 0.014(2) -0.0002(19)
C39 0.081(4) 0.064(4) 0.036(2) 0.016(2) 0.004(3) 0.012(3)
C38 0.044(3) 0.113(6) 0.048(3) 0.004(3) 0.006(2) 0.000(3)
C46 0.112(5) 0.044(3) 0.063(4) -0.011(3) 0.027(4) -0.024(3)
C30 0.047(4) 0.057(6) 0.035(3) -0.009(3) 0.000(3) -0.008(4)
C29 0.056(5) 0.045(4) 0.052(4) -0.009(3) -0.003(3) 0.001(3)
C50 0.076(6) 0.042(4) 0.070(5) -0.001(3) 0.019(4) 0.010(3)
C48 0.046(3) 0.096(6) 0.133(7) -0.040(5) 0.027(4) -0.009(3)
C49 0.064(5) 0.061(7) 0.100(8) -0.031(6) -0.007(5) 0.014(5)
C29b 0.063(13) 0.035(9) 0.039(9) 0.000(7) -0.024(8) -0.020(8)
C30b 0.023(7) 0.055(14) 0.033(8) -0.013(7) 0.002(6) 0.011(7)
C49b 0.08(2) 0.09(2) 0.08(2) 0.030(17) -0.013(15) 0.005(17)
C50b 0.19(5) 0.05(2) 0.15(4) -0.04(2) -0.01(3) 0.02(3)

loop_
_atom_type_symbol
_atom_type_description
_atom_type_scat_dispersion_real
_atom_type_scat_dispersion_imag
_atom_type_scat_source
C C 0.0033 0.0016 'International Tables Vol C Tables 4.2.6.8 and 6.1.1.4'
H H 0.0000 0.0000 'International Tables Vol C Tables 4.2.6.8 and 6.1.1.4'
Cl Cl 0.1484 0.1585 'International Tables Vol C Tables 4.2.6.8 and 6.1.1.4'
K K 0.2009 0.2494 'International Tables Vol C Tables 4.2.6.8 and 6.1.1.4'
N N 0.0061 0.0033 'International Tables Vol C Tables 4.2.6.8 and 6.1.1.4'
O O 0.0106 0.0060 'International Tables Vol C Tables 4.2.6.8 and 6.1.1.4'
U U -9.6767 9.6646 'International Tables Vol C Tables 4.2.6.8 and 6.1.1.4'

loop_
_geom_angle_atom_site_label_1
_geom_angle_atom_site_label_2
_geom_angle_atom_site_label_3
_geom_angle
_geom_angle_site_symmetry_1
_geom_angle_site_symmetry_3
_geom_angle_publ_flag
Cl1 U1 Cl2 101.39(4) . . ?
Cl1 U1 C5 74.58(8) . . ?
Cl1 U1 C6 75.91(8) . . ?
Cl1 U1 C2 125.00(8) . . ?
Cl1 U1 C1 99.49(8) . . ?
Cl1 U1 C4 96.97(7) . . ?
Cl1 U1 C3 123.76(8) . . ?
Cl2 U1 C5 165.24(8) . . ?
Cl2 U1 C6 166.33(8) . . ?
Cl2 U1 C2 131.61(8) . . ?
Cl2 U1 C1 145.04(8) . . ?
Cl2 U1 C4 143.98(8) . . ?
Cl2 U1 C3 131.07(8) . . ?
N2 U1 Cl1 100.62(7) . . ?
N2 U1 Cl2 84.90(7) . . ?
N2 U1 C5 81.98(10) . . ?
N2 U1 C6 108.75(10) . . ?
N2 U1 C2 97.95(10) . . ?
N2 U1 C1 118.27(10) . . ?
N2 U1 C4 61.27(10) . . ?
N2 U1 C3 70.30(10) . . ?
N1 U1 Cl1 101.32(8) . . ?
N1 U1 Cl2 87.60(7) . . ?
N1 U1 N2 157.81(10) . . ?
N1 U1 C5 107.07(10) . . ?
N1 U1 C6 79.91(10) . . ?
N1 U1 C2 71.85(10) . . ?
N1 U1 C1 60.88(10) . . ?
N1 U1 C4 118.83(10) . . ?
N1 U1 C3 99.77(11) . . ?
C5 U1 C6 27.43(10) . . ?
C2 U1 C5 57.50(10) . . ?
C2 U1 C6 49.09(10) . . ?
C2 U1 C1 28.41(10) . . ?
C1 U1 C5 49.17(10) . . ?
C1 U1 C6 27.60(10) . . ?
C4 U1 C5 27.74(10) . . ?
C4 U1 C6 49.26(10) . . ?
C4 U1 C2 50.37(10) . . ?
C4 U1 C1 58.72(10) . . ?
C3 U1 C5 49.43(10) . . ?
C3 U1 C6 57.54(10) . . ?
C3 U1 C2 28.22(10) . . ?
C3 U1 C1 50.20(11) . . ?
C3 U1 C4 28.77(10) . . ?
Cl1 K1 C33 69.14(7) 2_646 . ?
Cl1 K1 C35 89.10(8) 2_646 . ?
Cl1 K1 C47 137.89(10) 2_646 . ?
Cl2 K1 Cl1 147.99(4) . 2_646 ?
Cl2 K1 C33 85.08(8) . . ?
Cl2 K1 C35 83.54(7) . . ?
Cl2 K1 C34 96.78(8) . . ?
Cl2 K1 C47 73.13(9) . . ?
O1 K1 Cl1 93.53(7) . 2_646 ?
O1 K1 Cl2 91.55(7) . . ?
O1 K1 C33 134.85(10) . . ?
O1 K1 C35 174.25(10) . . ?
O1 K1 C34 155.35(11) . . ?
O1 K1 C47 70.04(12) . . ?
C33 K1 C35 41.92(10) . . ?
C33 K1 C47 148.17(12) . . ?
O2 K1 Cl1 104.89(9) . 2_646 ?
O2 K1 Cl2 106.08(10) . . ?
O2 K1 O1 95.17(11) . . ?
O2 K1 C33 129.03(12) . . ?
O2 K1 C35 89.08(12) . . ?
O2 K1 C34 104.65(12) . . ?
O2 K1 C47 42.52(13) . . ?
C35 K1 C47 111.12(13) . . ?
C34 K1 Cl1 67.52(8) . 2_646 ?
C34 K1 C33 24.75(11) . . ?
C34 K1 C35 24.16(11) . . ?
C34 K1 C47 134.61(13) . . ?
U1 Cl1 K1 140.75(4) . 2_656 ?
U1 Cl2 K1 147.62(4) . . ?
C31 N2 U1 119.8(2) . . ?
C14 N2 U1 127.2(2) . . ?
C14 N2 C31 112.5(3) . . ?
C45 O1 K1 118.6(3) . . ?
C44 O1 K1 125.8(3) . . ?
C44 O1 C45 113.2(3) . . ?
C19 N1 U1 117.5(2) . . ?
C8 N1 U1 130.1(2) . . ?
C8 N1 C19 112.4(3) . . ?
C6 C5 U1 77.1(2) . . ?
C4 C5 U1 72.74(19) . . ?
C4 C5 C6 120.7(3) . . ?
C5 C6 U1 75.5(2) . . ?
C5 C6 C1 120.6(3) . . ?
C1 C6 U1 73.8(2) . . ?
C20 C19 N1 120.3(3) . . ?
C24 C19 N1 119.0(3) . . ?
C24 C19 C20 120.6(3) . . ?
C14 C13 C4 116.3(3) . . ?
C18 C13 C4 121.9(3) . . ?
C18 C13 C14 121.7(3) . . ?
N1 C8 C7 119.6(3) . . ?
N1 C8 C9 124.6(3) . . ?
C7 C8 C9 115.8(3) . . ?
C1 C2 U1 77.3(2) . . ?
C3 C2 U1 74.8(2) . . ?
C3 C2 C1 120.4(3) . . ?
C6 C1 U1 78.6(2) . . ?
C6 C1 C2 118.7(3) . . ?
C6 C1 C7 122.0(3) . . ?
C2 C1 U1 74.3(2) . . ?
C2 C1 C7 119.1(3) . . ?
C7 C1 U1 112.8(2) . . ?
C5 C4 U1 79.5(2) . . ?
C5 C4 C13 121.1(3) . . ?
C5 C4 C3 118.9(3) . . ?
C13 C4 U1 112.9(2) . . ?
C3 C4 U1 74.81(19) . . ?
C3 C4 C13 119.9(3) . . ?
C2 C3 U1 77.0(2) . . ?
C2 C3 C4 120.5(3) . . ?
C4 C3 U1 76.4(2) . . ?
C32 C31 N2 120.4(3) . . ?
C36 C31 N2 120.7(3) . . ?
C36 C31 C32 118.8(3) . . ?
C8 C7 C1 115.3(3) . . ?
C12 C7 C8 122.3(4) . . ?
C12 C7 C1 122.4(3) . . ?
C31 C32 C40 121.9(3) . . ?
C33 C32 C31 118.9(4) . . ?
C33 C32 C40 119.2(4) . . ?
C19 C20 C25 122.2(3) . . ?
C21 C20 C19 118.5(4) . . ?
C21 C20 C25 119.2(4) . . ?
N2 C14 C13 118.9(3) . . ?
N2 C14 C15 125.0(3) . . ?
C15 C14 C13 116.1(3) . . ?
C19 C24 C28 121.5(3) . . ?
C23 C24 C19 118.5(4) . . ?
C23 C24 C28 120.1(4) . . ?
C22 C23 C24 121.4(4) . . ?
C16 C15 C14 120.9(4) . . ?
C32 C33 K1 100.3(2) . . ?
C34 C33 K1 69.1(2) . . ?
C34 C33 C32 121.4(4) . . ?
C24 C28 C29 112.2(4) . . ?
C30 C28 C24 112.5(4) . . ?
C29b C28 C24 111.2(7) . . ?
C30b C28 C24 113.8(7) . . ?
C17 C18 C13 121.0(4) . . ?
C31 C36 C37 120.7(3) . . ?
C35 C36 C31 120.4(4) . . ?
C35 C36 C37 118.8(4) . . ?
C10 C9 C8 121.1(4) . . ?
C20 C25 C26 110.7(3) . . ?
C27 C25 C20 112.1(3) . . ?
C27 C25 C26 110.5(4) . . ?
C23 C22 C21 119.7(4) . . ?
C22 C21 C20 121.3(4) . . ?
C32 C40 C41 112.1(4) . . ?
C32 C40 C42 111.8(4) . . ?
C42 C40 C41 110.0(4) . . ?
C7 C12 C11 120.8(4) . . ?
C16 C17 C18 118.2(4) . . ?
C48 O2 K1 122.1(4) . . ?
C48 O2 C49 111.4(5) . . ?
C48 O2 C49b 116.9(15) . . ?
C49 O2 K1 124.3(4) . . ?
C49b O2 K1 115.9(15) . . ?
C9 C10 C11 122.1(4) . . ?
C36 C35 K1 99.2(2) . . ?
C36 C35 C34 120.9(4) . . ?
C34 C35 K1 65.4(2) . . ?
C33 C34 K1 86.2(2) . . ?
C33 C34 C35 119.5(4) . . ?
C35 C34 K1 90.4(2) . . ?
C10 C11 C12 117.9(4) . . ?
O1 C45 C46 112.5(4) . . ?
C17 C16 C15 122.0(4) . . ?
C48 C47 K1 83.7(3) . . ?
O1 C44 C43 109.0(3) . . ?
C36 C37 C38 111.1(4) . . ?
C39 C37 C36 110.6(4) . . ?
C39 C37 C38 109.8(4) . . ?
O2 C48 C47 111.2(5) . . ?
C50 C49 O2 110.9(7) . . ?
C50b C49b O2 100(2) . . ?

loop_
_geom_bond_atom_site_label_1
_geom_bond_atom_site_label_2
_geom_bond_distance
_geom_bond_site_symmetry_2
_geom_bond_publ_flag
U1 Cl1 2.6697(9) . ?
U1 Cl2 2.6886(10) . ?
U1 N2 2.509(3) . ?
U1 N1 2.452(3) . ?
U1 C5 2.939(3) . ?
U1 C6 2.959(4) . ?
U1 C2 2.862(4) . ?
U1 C1 2.899(4) . ?
U1 C4 2.854(3) . ?
U1 C3 2.834(3) . ?
K1 Cl1 3.2120(13) 2_646 ?
K1 Cl2 3.0537(14) . ?
K1 O1 2.721(3) . ?
K1 C33 3.285(4) . ?
K1 O2 2.720(4) . ?
K1 C35 3.382(4) . ?
K1 C34 3.076(4) . ?
K1 C47 3.530(5) . ?
N2 C31 1.429(5) . ?
N2 C14 1.391(4) . ?
O1 C45 1.437(5) . ?
O1 C44 1.429(5) . ?
N1 C19 1.445(4) . ?
N1 C8 1.393(5) . ?
C5 C6 1.398(5) . ?
C5 C4 1.391(5) . ?
C6 C1 1.399(5) . ?
C19 C20 1.406(5) . ?
C19 C24 1.405(5) . ?
C13 C4 1.476(5) . ?
C13 C14 1.418(5) . ?
C13 C18 1.391(5) . ?
C8 C7 1.412(5) . ?
C8 C9 1.420(5) . ?
C2 C1 1.414(5) . ?
C2 C3 1.389(5) . ?
C1 C7 1.484(5) . ?
C4 C3 1.414(5) . ?
C31 C32 1.419(5) . ?
C31 C36 1.405(5) . ?
C7 C12 1.385(5) . ?
C32 C33 1.398(5) . ?
C32 C40 1.509(6) . ?
C20 C25 1.522(6) . ?
C20 C21 1.396(5) . ?
C14 C15 1.415(5) . ?
C24 C23 1.398(5) . ?
C24 C28 1.517(6) . ?
C23 C22 1.377(6) . ?
C15 C16 1.391(5) . ?
C33 C34 1.379(6) . ?
C28 C30 1.518(8) . ?
C28 C29 1.563(8) . ?
C28 C29b 1.482(15) . ?
C28 C30b 1.469(15) . ?
C18 C17 1.385(6) . ?
C36 C35 1.381(5) . ?
C36 C37 1.530(6) . ?
C9 C10 1.381(6) . ?
C25 C26 1.532(6) . ?
C25 C27 1.517(6) . ?
C22 C21 1.381(6) . ?
C40 C41 1.536(6) . ?
C40 C42 1.519(6) . ?
C12 C11 1.389(6) . ?
C17 C16 1.381(6) . ?
O2 C48 1.418(7) . ?
O2 C49 1.472(10) . ?
O2 C49b 1.466(18) . ?
C10 C11 1.386(6) . ?
C35 C34 1.384(6) . ?
C45 C46 1.499(7) . ?
C43 C44 1.488(6) . ?
C47 C48 1.477(9) . ?
C37 C39 1.526(7) . ?
C37 C38 1.533(7) . ?
C50 C49 1.441(11) . ?
C49b C50b 1.41(2) . ?

loop_
_smtbx_masks_void_nr
_smtbx_masks_void_average_x
_smtbx_masks_void_average_y
_smtbx_masks_void_average_z
_smtbx_masks_void_volume
_smtbx_masks_void_count_electrons
_smtbx_masks_void_content
1 -0.507 0.000 0.500 693.6 115.8 Hexane
2 -0.759 0.500 1.000 693.6 115.8 Hexane
